data_4518400
loop_
_publ_author_name
'Xie, Guanying'
'Wang, Lei'
'Li, Peizhou'
'Song, Shuang'
'Yao, Changlin'
'Wang, Shanpeng'
'Liu, Yang'
'Wang, Zhen'
'Wang, Xinyuan'
'Tao, Xutang'

_publ_section_title
;
 Low-Dimensional Hybrid Lead Iodide Perovskites Single Crystals via
 Bifunctional Amino Acid Cross-Linkage: Structural Diversity and
 Properties Controllability.
;
_journal_issue 2
_journal_name_full 'ACS applied materials &amp; interfaces'
_journal_page_first 3325
_journal_page_last 3335
_journal_paper_doi 10.1021/acsami.0c16402
_journal_volume 13
_journal_year 2021
_chemical_formula_moiety '2(C8 H18 N O2), 0.5(I8 Pb2)'
_chemical_formula_sum 'C16 H36 I4 N2 O4 Pb'
_chemical_formula_weight 1035.26
_space_group_crystal_system monoclinic
_space_group_IT_number 14
_space_group_name_Hall '-P 2ybc'
_space_group_name_H-M_alt 'P 1 21/c 1'
_atom_sites_solution_hydrogens geom
_audit_creation_date 2020-07-15
_audit_creation_method
;
Olex2 1.2
(compiled 2018.05.29 svn.r3508 for OlexSys, GUI svn.r5506)
;
_cell_angle_alpha 90
_cell_angle_beta 96.8500(10)
_cell_angle_gamma 90
_cell_formula_units_Z 2
_cell_length_a 18.9727(6)
_cell_length_b 8.3992(2)
_cell_length_c 9.0365(2)
_cell_measurement_reflns_used 9991
_cell_measurement_temperature 189(2)
_cell_measurement_theta_max 33.16
_cell_measurement_theta_min 2.66
_cell_volume 1429.74(6)
_computing_cell_refinement c10
_computing_data_reduction c10
_computing_molecular_graphics 'Olex2 (Dolomanov et al., 2009)'
_computing_publication_material 'Olex2 (Dolomanov et al., 2009)'
_computing_structure_refinement 'ShelXL (Sheldrick, 2015)'
_diffrn_ambient_temperature 189.19
_diffrn_measured_fraction_theta_full 0.999
_diffrn_measured_fraction_theta_max 0.997
_diffrn_measurement_device_type 'Bruker APEX-II CCD'
_diffrn_measurement_method '\f and \w scans'
_diffrn_radiation_type MoK\a
_diffrn_radiation_wavelength 0.71073
_diffrn_reflns_av_R_equivalents 0.0387
_diffrn_reflns_av_unetI/netI 0.0237
_diffrn_reflns_Laue_measured_fraction_full 0.999
_diffrn_reflns_Laue_measured_fraction_max 0.997
_diffrn_reflns_limit_h_max 29
_diffrn_reflns_limit_h_min -29
_diffrn_reflns_limit_k_max 12
_diffrn_reflns_limit_k_min -12
_diffrn_reflns_limit_l_max 10
_diffrn_reflns_limit_l_min -13
_diffrn_reflns_number 42623
_diffrn_reflns_point_group_measured_fraction_full 0.999
_diffrn_reflns_point_group_measured_fraction_max 0.997
_diffrn_reflns_theta_full 25.242
_diffrn_reflns_theta_max 33.199
_diffrn_reflns_theta_min 2.655
_diffrn_standards_number 0
_exptl_absorpt_coefficient_mu 10.239
_exptl_absorpt_correction_T_max 0.0548
_exptl_absorpt_correction_T_min 0.0182
_exptl_absorpt_correction_type none
_exptl_absorpt_process_details
;
SADABS-2016/2 (Bruker,2016/2) was used for absorption correction.
wR2(int) was 0.1339 before and 0.0565 after correction.
The Ratio of minimum to maximum transmission is 0.3321.
The \l/2 correction factor is Not present.
;
_exptl_crystal_colour yellow
_exptl_crystal_colour_primary yellow
_exptl_crystal_density_diffrn 2.405
_exptl_crystal_description plate
_exptl_crystal_F_000 944
_exptl_crystal_size_max 0.04
_exptl_crystal_size_mid 0.04
_exptl_crystal_size_min 0.03
_refine_diff_density_max 1.752
_refine_diff_density_min -1.012
_refine_diff_density_rms 0.143
_refine_ls_extinction_method none
_refine_ls_goodness_of_fit_ref 1.055
_refine_ls_hydrogen_treatment constr
_refine_ls_matrix_type full
_refine_ls_number_parameters 125
_refine_ls_number_reflns 5432
_refine_ls_number_restraints 10
_refine_ls_restrained_S_all 1.063
_refine_ls_R_factor_all 0.0425
_refine_ls_R_factor_gt 0.0315
_refine_ls_shift/su_max 0.006
_refine_ls_shift/su_mean 0.001
_refine_ls_structure_factor_coef Fsqd
_refine_ls_weighting_details 'w=1/[\s^2^(Fo^2^)+(0.0387P)^2^+2.1812P] where P=(Fo^2^+2Fc^2^)/3'
_refine_ls_weighting_scheme calc
_refine_ls_wR_factor_gt 0.0768
_refine_ls_wR_factor_ref 0.0835
_reflns_Friedel_coverage 0.000
_reflns_number_gt 4550
_reflns_number_total 5432
_reflns_threshold_expression 'I > 2\s(I)'
_cod_data_source_file am0c16402_si_004.cif
_cod_data_source_block xgy20190524c8_2_0ma_a
_cod_depositor_comments 'Adding full bibliography for 4518400--4518404.cif.'
_cod_database_code 4518400
_shelx_shelxl_version_number 2014/7
_shelx_space_group_comment
;
The symmetry employed for this shelxl refinement is uniquely defined
by the following loop, which should always be used as a source of
symmetry information in preference to the above space-group names.
They are only intended as comments.
;
_shelx_estimated_absorpt_t_max 0.709
_shelx_estimated_absorpt_t_min 0.305
_olex2_refinement_description
;
1. Fixed Uiso
 At 1.2 times of:
  All C(H,H) groups
 At 1.5 times of:
  All N(H,H,H) groups, All O(H) groups
2. Restrained distances
 C1-C2 = C2-C3 = C3-C4
 1.54 with sigma of 0.02
 C4-C5 = C5-C6 = C6-C7
 1.54 with sigma of 0.02
 C7-C8
 1.54 with sigma of 0.02
3. Rigid bond restraints
 O1, C1
 with sigma for 1-2 distances of 0.001 and sigma for 1-3 distances of 0.002
 O2, C1
 with sigma for 1-2 distances of 0.001 and sigma for 1-3 distances of 0.002
 C3, C4
 with sigma for 1-2 distances of 0.001 and sigma for 1-3 distances of 0.002
4.a Secondary CH2 refined with riding coordinates:
 C2(H2A,H2B), C3(H3A,H3B), C4(H4A,H4B), C5(H5A,H5B), C6(H6A,H6B), C7(H7A,H7B),
 C8(H8A,H8B)
4.b Me refined with riding coordinates:
 N1(H1A,H1B,H1C)
4.c Idealised tetrahedral OH refined as rotating group:
 O2(H2)
;
_olex2_submission_special_instructions 'No special instructions were received'

loop_
_space_group_symop_operation_xyz
'x, y, z'
'-x, y+1/2, -z+1/2'
'-x, -y, -z'
'x, -y-1/2, z-1/2'

loop_
_atom_site_label
_atom_site_type_symbol
_atom_site_fract_x
_atom_site_fract_y
_atom_site_fract_z
_atom_site_U_iso_or_equiv
_atom_site_adp_type
_atom_site_occupancy
_atom_site_site_symmetry_order
_atom_site_calc_flag
_atom_site_refinement_flags_posn
_atom_site_refinement_flags_adp
_atom_site_refinement_flags_occupancy
_atom_site_disorder_assembly
_atom_site_disorder_group
C1 C 0.4408(10) 0.018(2) 1.3201(13) 0.154(4) Uani 1 1 d D U . . .
C2 C 0.3839(6) 0.0174(13) 1.1760(13) 0.124(4) Uani 1 1 d D . . . .
H2A H 0.3711 -0.0936 1.1476 0.149 Uiso 1 1 calc R . . . .
H2B H 0.3403 0.0731 1.1980 0.149 Uiso 1 1 calc R . . . .
C3 C 0.4116(5) 0.093(2) 1.0585(9) 0.147(5) Uani 1 1 d D U . . .
H3A H 0.4539 0.0334 1.0360 0.176 Uiso 1 1 calc R . . . .
H3B H 0.4277 0.2008 1.0923 0.176 Uiso 1 1 calc R . . . .
C4 C 0.3622(5) 0.1111(15) 0.9161(9) 0.127(4) Uani 1 1 d D U . . .
H4A H 0.3243 0.1859 0.9370 0.152 Uiso 1 1 calc R . . . .
H4B H 0.3894 0.1644 0.8434 0.152 Uiso 1 1 calc R . . . .
C5 C 0.3271(4) -0.0274(10) 0.8402(8) 0.084(2) Uani 1 1 d D . . . .
H5A H 0.2957 -0.0776 0.9067 0.100 Uiso 1 1 calc R . . . .
H5B H 0.3636 -0.1065 0.8208 0.100 Uiso 1 1 calc R . . . .
C6 C 0.2829(4) 0.0164(8) 0.6919(8) 0.0744(18) Uani 1 1 d D . . . .
H6A H 0.2493 0.1026 0.7093 0.089 Uiso 1 1 calc R . . . .
H6B H 0.3149 0.0566 0.6214 0.089 Uiso 1 1 calc R . . . .
C7 C 0.2430(4) -0.1214(8) 0.6252(7) 0.0762(17) Uani 1 1 d D . . . .
H7A H 0.2066 -0.1516 0.6901 0.091 Uiso 1 1 calc R . . . .
H7B H 0.2760 -0.2125 0.6229 0.091 Uiso 1 1 calc R . . . .
C8 C 0.2066(3) -0.0937(8) 0.4693(7) 0.0654(14) Uani 1 1 d D . . . .
H8A H 0.2413 -0.0474 0.4080 0.079 Uiso 1 1 calc R . . . .
H8B H 0.1912 -0.1977 0.4249 0.079 Uiso 1 1 calc R . . . .
N1 N 0.1440(3) 0.0132(4) 0.4621(5) 0.0526(10) Uani 1 1 d . . . . .
H1A H 0.1248 0.0246 0.3655 0.079 Uiso 1 1 calc R . . . .
H1B H 0.1111 -0.0297 0.5160 0.079 Uiso 1 1 calc R . . . .
H1C H 0.1577 0.1101 0.5003 0.079 Uiso 1 1 calc R . . . .
O1 O 0.4136(5) -0.0575(12) 1.4216(12) 0.157(4) Uani 1 1 d . U . . .
O2 O 0.5002(5) 0.0799(16) 1.3339(9) 0.170(5) Uani 1 1 d . U . . .
H2 H 0.5102 0.1123 1.4219 0.254 Uiso 1 1 calc GR . . . .
Pb1 Pb 0.0000 0.5000 0.5000 0.03439(6) Uani 1 2 d S T P . .
I1 I 0.03028(2) 0.81023(3) 0.70476(3) 0.04355(8) Uani 1 1 d . . . . .
I2 I 0.16439(2) 0.42251(3) 0.56931(3) 0.04651(8) Uani 1 1 d . . . . .

loop_
_atom_site_aniso_label
_atom_site_aniso_U_11
_atom_site_aniso_U_22
_atom_site_aniso_U_33
_atom_site_aniso_U_23
_atom_site_aniso_U_13
_atom_site_aniso_U_12
C1 0.171(9) 0.213(14) 0.068(5) -0.030(6) -0.022(6) 0.114(8)
C2 0.110(9) 0.142(10) 0.112(9) 0.005(6) -0.025(7) 0.005(6)
C3 0.097(7) 0.281(16) 0.060(4) -0.003(7) -0.002(4) 0.064(9)
C4 0.093(6) 0.218(12) 0.063(4) 0.028(6) -0.013(4) -0.064(7)
C5 0.063(4) 0.131(6) 0.055(3) 0.012(4) 0.001(3) 0.008(4)
C6 0.078(5) 0.080(4) 0.061(4) 0.015(3) -0.010(3) -0.011(3)
C7 0.072(4) 0.083(4) 0.070(4) 0.016(3) -0.005(3) 0.008(3)
C8 0.065(4) 0.067(3) 0.061(3) 0.001(3) -0.006(3) 0.012(3)
N1 0.061(3) 0.046(2) 0.048(2) 0.0004(15) -0.0064(19) -0.0013(17)
O1 0.166(9) 0.160(7) 0.127(6) -0.023(6) -0.055(6) 0.031(6)
O2 0.160(7) 0.266(13) 0.084(5) 0.024(6) 0.018(5) 0.116(8)
Pb1 0.04197(12) 0.03095(9) 0.02932(9) 0.00054(6) 0.00045(7) 0.00089(7)
I1 0.05435(17) 0.03816(13) 0.03775(13) -0.01142(9) 0.00383(11) 0.00045(11)
I2 0.04319(16) 0.04360(14) 0.05153(16) -0.00413(11) 0.00058(12) 0.00287(11)

loop_
_atom_type_symbol
_atom_type_description
_atom_type_scat_dispersion_real
_atom_type_scat_dispersion_imag
_atom_type_scat_source
C C 0.0033 0.0016 'International Tables Vol C Tables 4.2.6.8 and 6.1.1.4'
H H 0.0000 0.0000 'International Tables Vol C Tables 4.2.6.8 and 6.1.1.4'
I I -0.4742 1.8119 'International Tables Vol C Tables 4.2.6.8 and 6.1.1.4'
N N 0.0061 0.0033 'International Tables Vol C Tables 4.2.6.8 and 6.1.1.4'
O O 0.0106 0.0060 'International Tables Vol C Tables 4.2.6.8 and 6.1.1.4'
Pb Pb -3.3944 10.1111 'International Tables Vol C Tables 4.2.6.8 and 6.1.1.4'

loop_
_geom_angle_atom_site_label_1
_geom_angle_atom_site_label_2
_geom_angle_atom_site_label_3
_geom_angle
_geom_angle_site_symmetry_1
_geom_angle_site_symmetry_3
_geom_angle_publ_flag
O1 C1 C2 107.2(17) . . ?
O2 C1 C2 127.3(17) . . ?
O2 C1 O1 125.5(11) . . ?
C1 C2 H2A 109.7 . . ?
C1 C2 H2B 109.7 . . ?
H2A C2 H2B 108.2 . . ?
C3 C2 C1 110.0(12) . . ?
C3 C2 H2A 109.7 . . ?
C3 C2 H2B 109.7 . . ?
C2 C3 H3A 108.2 . . ?
C2 C3 H3B 108.2 . . ?
C2 C3 C4 116.4(10) . . ?
H3A C3 H3B 107.4 . . ?
C4 C3 H3A 108.2 . . ?
C4 C3 H3B 108.2 . . ?
C3 C4 H4A 107.0 . . ?
C3 C4 H4B 107.0 . . ?
H4A C4 H4B 106.7 . . ?
C5 C4 C3 121.5(11) . . ?
C5 C4 H4A 107.0 . . ?
C5 C4 H4B 107.0 . . ?
C4 C5 H5A 109.0 . . ?
C4 C5 H5B 109.0 . . ?
C4 C5 C6 112.8(7) . . ?
H5A C5 H5B 107.8 . . ?
C6 C5 H5A 109.0 . . ?
C6 C5 H5B 109.0 . . ?
C5 C6 H6A 109.3 . . ?
C5 C6 H6B 109.3 . . ?
H6A C6 H6B 108.0 . . ?
C7 C6 C5 111.7(6) . . ?
C7 C6 H6A 109.3 . . ?
C7 C6 H6B 109.3 . . ?
C6 C7 H7A 108.6 . . ?
C6 C7 H7B 108.6 . . ?
C6 C7 C8 114.6(6) . . ?
H7A C7 H7B 107.6 . . ?
C8 C7 H7A 108.6 . . ?
C8 C7 H7B 108.6 . . ?
C7 C8 H8A 108.7 . . ?
C7 C8 H8B 108.7 . . ?
H8A C8 H8B 107.6 . . ?
N1 C8 C7 114.1(5) . . ?
N1 C8 H8A 108.7 . . ?
N1 C8 H8B 108.7 . . ?
C8 N1 H1A 109.5 . . ?
C8 N1 H1B 109.5 . . ?
C8 N1 H1C 109.5 . . ?
H1A N1 H1B 109.5 . . ?
H1A N1 H1C 109.5 . . ?
H1B N1 H1C 109.5 . . ?
C1 O2 H2 109.5 . . ?
I1 Pb1 I1 180.0 3_566 . ?
I1 Pb1 I1 92.205(4) . 4_575 ?
I1 Pb1 I1 87.795(3) 3_566 4_575 ?
I1 Pb1 I1 180.0 2_546 4_575 ?
I1 Pb1 I1 87.795(4) . 2_546 ?
I1 Pb1 I1 92.205(3) 3_566 2_546 ?
I2 Pb1 I1 87.052(8) 3_566 3_566 ?
I2 Pb1 I1 92.948(8) 3_566 . ?
I2 Pb1 I1 90.187(8) . 2_546 ?
I2 Pb1 I1 87.052(8) . . ?
I2 Pb1 I1 92.948(8) . 3_566 ?
I2 Pb1 I1 89.813(8) . 4_575 ?
I2 Pb1 I1 90.187(8) 3_566 4_575 ?
I2 Pb1 I1 89.813(8) 3_566 2_546 ?
I2 Pb1 I2 180.0 . 3_566 ?
Pb1 I1 Pb1 147.483(10) . 2_556 ?

loop_
_geom_bond_atom_site_label_1
_geom_bond_atom_site_label_2
_geom_bond_distance
_geom_bond_site_symmetry_2
_geom_bond_publ_flag
C1 C2 1.589(12) . ?
C1 O1 1.27(2) . ?
C1 O2 1.23(2) . ?
C2 H2A 0.9900 . ?
C2 H2B 0.9900 . ?
C2 C3 1.394(13) . ?
C3 H3A 0.9900 . ?
C3 H3B 0.9900 . ?
C3 C4 1.505(10) . ?
C4 H4A 0.9900 . ?
C4 H4B 0.9900 . ?
C4 C5 1.469(11) . ?
C5 H5A 0.9900 . ?
C5 H5B 0.9900 . ?
C5 C6 1.538(8) . ?
C6 H6A 0.9900 . ?
C6 H6B 0.9900 . ?
C6 C7 1.473(9) . ?
C7 H7A 0.9900 . ?
C7 H7B 0.9900 . ?
C7 C8 1.511(7) . ?
C8 H8A 0.9900 . ?
C8 H8B 0.9900 . ?
C8 N1 1.483(7) . ?
N1 H1A 0.9100 . ?
N1 H1B 0.9100 . ?
N1 H1C 0.9100 . ?
O2 H2 0.8400 . ?
Pb1 I1 3.2178(3) 4_575 ?
Pb1 I1 3.2178(3) 2_546 ?
Pb1 I1 3.2078(2) . ?
Pb1 I1 3.2077(2) 3_566 ?
Pb1 I2 3.1746(3) 3_566 ?
Pb1 I2 3.1746(3) . ?
I1 Pb1 3.2178(2) 2_556 ?
